data_4020263
loop_
_publ_author_name
'Yutaka Ikeuchi'
'Takeo Taguchi'
'Yuji Hanzawa'

_publ_section_title
;
Zirconocene-Mediated and/or Catalyzed Unprecedented Coupling Reactions of
Alkoxymethyl-Substituted Styrene Derivatives
;
_journal_name_full 'Journal of Organic Chemistry'
_journal_page_first 4354
_journal_page_last 4359
_journal_paper_doi 10.1021/jo0502293
_journal_volume 70
_journal_year 2005
_chemical_formula_moiety 'C22 H26'
_chemical_formula_sum 'C22 H26'
_chemical_formula_weight 290.43
_space_group_IT_number 2
_space_group_name_Hall '-P 1'
_space_group_name_H-M_alt 'P -1'
_symmetry_cell_setting triclinic
_symmetry_space_group_name_Hall '-P 1'
_symmetry_space_group_name_H-M 'P -1'
_cell_angle_alpha 103.884(8)
_cell_angle_beta 101.898(7)
_cell_angle_gamma 107.401(7)
_cell_formula_units_Z 2
_cell_length_a 8.6720(13)
_cell_length_b 9.7210(10)
_cell_length_c 11.1550(17)
_cell_measurement_temperature 100(2)
_cell_volume 831.0(2)
_diffrn_ambient_temperature 100(2)
_exptl_crystal_density_diffrn 1.161
_cod_database_code 4020263

loop_
_symmetry_equiv_pos_as_xyz
'x, y, z'
'-x, -y, -z'

loop_
_atom_site_label
_atom_site_type_symbol
_atom_site_fract_x
_atom_site_fract_y
_atom_site_fract_z
_atom_site_U_iso_or_equiv
_atom_site_adp_type
_atom_site_occupancy
_atom_site_symmetry_multiplicity
_atom_site_calc_flag
_atom_site_refinement_flags
_atom_site_disorder_assembly
_atom_site_disorder_group
C1 C 0.1657(2) 0.4446(2) 0.5809(2) 0.0270(4) Uani 1 1 d . . .
H1 H 0.0908 0.4082 0.4954 0.032 Uiso 1 1 calc R . .
C2 C 0.0991(2) 0.4456(2) 0.68267(19) 0.0264(4) Uani 1 1 d . . .
H2 H -0.0202 0.4104 0.6671 0.032 Uiso 1 1 calc R . .
C3 C 0.2061(2) 0.4979(2) 0.8075(2) 0.0267(4) Uani 1 1 d . . .
H3 H 0.1610 0.4979 0.8782 0.032 Uiso 1 1 calc R . .
C4 C 0.3800(2) 0.55046(19) 0.82892(18) 0.0235(4) Uani 1 1 d . . .
H4 H 0.4531 0.5865 0.9151 0.028 Uiso 1 1 calc R . .
C5 C 0.4508(2) 0.55177(19) 0.72667(18) 0.0223(4) Uani 1 1 d . . .
C6 C 0.3410(2) 0.4956(2) 0.59956(18) 0.0229(4) Uani 1 1 d . . .
C7 C 0.4093(3) 0.4994(4) 0.4841(2) 0.0193(6) Uani 0.830(7) 1 d P . 3
H7 H 0.4118 0.5953 0.4650 0.023 Uiso 1 1 calc R . 3
C8 C 0.3016(3) 0.3642(2) 0.3610(2) 0.0209(7) Uani 0.830(7) 1 d P A 3
H8A H 0.1810 0.3524 0.3455 0.025 Uiso 1 1 calc R A 3
H8B H 0.3125 0.2698 0.3737 0.025 Uiso 1 1 calc R A 3
C9 C 0.3562(2) 0.3861(2) 0.24137(19) 0.0256(4) Uani 1 1 d . . .
C10 C 0.2827(3) 0.4895(2) 0.1833(2) 0.0344(5) Uani 1 1 d . A .
H10A H 0.3266 0.5918 0.2467 0.041 Uiso 1 1 calc R . .
H10B H 0.1589 0.4475 0.1608 0.041 Uiso 1 1 calc R . .
H10C H 0.3159 0.4950 0.1052 0.041 Uiso 1 1 calc R . .
C11 C 0.2803(3) 0.2256(2) 0.1419(2) 0.0359(5) Uani 1 1 d . A .
H11A H 0.3011 0.2308 0.0597 0.043 Uiso 1 1 calc R . .
H11B H 0.1580 0.1833 0.1285 0.043 Uiso 1 1 calc R . .
H11C H 0.3333 0.1601 0.1739 0.043 Uiso 1 1 calc R . .
C12 C 0.7004(3) 0.0839(2) 0.4551(2) 0.0215(7) Uani 0.830(7) 1 d P . 1
H12A H 0.8200 0.1001 0.4954 0.026 Uiso 1 1 calc R . 1
H12B H 0.6917 0.1850 0.4651 0.026 Uiso 1 1 calc R . 1
C13 C 0.5889(3) 0.0002(4) 0.5249(2) 0.0191(6) Uani 0.830(7) 1 d P . 1
H13 H 0.5823 -0.1078 0.5003 0.023 Uiso 1 1 calc R . 1
C14 C 0.6557(2) 0.06804(19) 0.67221(18) 0.0230(4) Uani 1 1 d . . .
C15 C 0.8304(2) 0.1235(2) 0.7349(2) 0.0278(4) Uani 1 1 d . A .
H15 H 0.9053 0.1216 0.6838 0.033 Uiso 1 1 calc R . .
C16 C 0.8973(2) 0.1803(2) 0.8675(2) 0.0289(5) Uani 1 1 d . . .
H16 H 1.0162 0.2164 0.9068 0.035 Uiso 1 1 calc R A .
C17 C 0.7902(3) 0.1845(2) 0.9431(2) 0.0292(5) Uani 1 1 d . A .
H17 H 0.8347 0.2251 1.0348 0.035 Uiso 1 1 calc R . .
C18 C 0.6164(3) 0.12871(19) 0.88364(18) 0.0255(4) Uani 1 1 d . . .
H18 H 0.5434 0.1314 0.9363 0.031 Uiso 1 1 calc R A .
C19 C 0.5453(2) 0.06868(18) 0.74904(18) 0.0214(4) Uani 1 1 d . . .
C20 C 0.6468(2) -0.0072(2) 0.30917(19) 0.0238(4) Uani 1 1 d . . .
C21 C 0.7125(3) -0.1369(2) 0.2849(3) 0.0425(6) Uani 1 1 d . . 5
H21A H 0.6614 -0.2106 0.3253 0.064 Uiso 1 1 calc R . 5
H21B H 0.8360 -0.0962 0.3224 0.064 Uiso 1 1 calc R . 5
H21C H 0.6824 -0.1873 0.1915 0.064 Uiso 1 1 calc R . 5
C22 C 0.7325(3) 0.1080(2) 0.2475(2) 0.0407(6) Uani 1 1 d . . .
H22A H 0.7101 0.0564 0.1552 0.061 Uiso 1 1 calc R . .
H22B H 0.8549 0.1514 0.2904 0.061 Uiso 1 1 calc R . .
H22C H 0.6870 0.1897 0.2576 0.061 Uiso 1 1 calc R . .
C23 C 0.4104(18) 0.4489(18) 0.4825(14) 0.024(4) Uiso 0.170(7) 1 d P . 2
C24 C 0.3061(17) 0.4678(15) 0.3643(13) 0.035(4) Uiso 0.170(7) 1 d P A 2
C25 C 0.5926(17) 0.0521(17) 0.5248(13) 0.020(4) Uiso 0.170(7) 1 d P . 4
C26 C 0.6939(16) -0.0141(16) 0.4491(13) 0.033(4) Uiso 0.170(7) 1 d P . 4

loop_
_atom_site_aniso_label
_atom_site_aniso_U_11
_atom_site_aniso_U_22
_atom_site_aniso_U_33
_atom_site_aniso_U_23
_atom_site_aniso_U_13
_atom_site_aniso_U_12
C1 0.0241(10) 0.0315(10) 0.0257(11) 0.0087(8) 0.0068(8) 0.0116(8)
C2 0.0200(10) 0.0281(9) 0.0316(12) 0.0105(8) 0.0089(8) 0.0082(7)
C3 0.0297(11) 0.0256(9) 0.0289(11) 0.0101(8) 0.0138(9) 0.0113(8)
C4 0.0266(10) 0.0218(8) 0.0230(10) 0.0064(7) 0.0081(8) 0.0102(7)
C5 0.0233(10) 0.0222(8) 0.0226(10) 0.0075(7) 0.0064(8) 0.0099(7)
C6 0.0190(9) 0.0256(8) 0.0239(10) 0.0081(7) 0.0067(8) 0.0077(7)
C7 0.0195(13) 0.0184(13) 0.0204(13) 0.0063(10) 0.0040(9) 0.0088(10)
C8 0.0197(12) 0.0213(13) 0.0208(13) 0.0077(9) 0.0050(9) 0.0060(9)
C9 0.0227(10) 0.0312(9) 0.0209(10) 0.0075(8) 0.0041(8) 0.0094(8)
C10 0.0269(11) 0.0276(10) 0.0478(14) 0.0141(9) 0.0051(10) 0.0112(8)
C11 0.0291(11) 0.0270(10) 0.0478(14) 0.0130(9) 0.0044(10) 0.0093(8)
C12 0.0199(12) 0.0206(13) 0.0243(13) 0.0077(9) 0.0073(9) 0.0070(8)
C13 0.0182(13) 0.0200(13) 0.0221(13) 0.0100(10) 0.0073(9) 0.0080(10)
C14 0.0214(10) 0.0241(8) 0.0242(11) 0.0084(7) 0.0068(8) 0.0088(7)
C15 0.0180(9) 0.0351(10) 0.0277(11) 0.0124(8) 0.0052(8) 0.0057(8)
C16 0.0214(10) 0.0312(10) 0.0284(11) 0.0122(8) 0.0011(8) 0.0039(8)
C17 0.0306(11) 0.0247(9) 0.0242(11) 0.0071(8) 0.0029(9) 0.0031(8)
C18 0.0309(11) 0.0230(8) 0.0223(10) 0.0066(7) 0.0098(8) 0.0087(8)
C19 0.0228(10) 0.0195(8) 0.0237(10) 0.0080(7) 0.0086(8) 0.0086(7)
C20 0.0233(10) 0.0279(9) 0.0240(10) 0.0097(7) 0.0111(8) 0.0108(8)
C21 0.0282(12) 0.0326(11) 0.0656(18) 0.0092(10) 0.0131(11) 0.0156(9)
C22 0.0333(12) 0.0354(11) 0.0517(16) 0.0212(10) 0.0098(11) 0.0066(9)

loop_
_geom_bond_atom_site_label_1
_geom_bond_atom_site_label_2
_geom_bond_distance
_geom_bond_site_symmetry_2
_geom_bond_publ_flag
C1 C2 1.375(3) . ?
C1 C6 1.403(3) . ?
C1 H1 0.9500 . ?
C2 C3 1.379(3) . ?
C2 H2 0.9500 . ?
C3 C4 1.388(3) . ?
C3 H3 0.9500 . ?
C4 C5 1.403(3) . ?
C4 H4 0.9500 . ?
C5 C6 1.406(3) . ?
C5 C9 1.529(3) 2_666 ?
C6 C7 1.528(3) . ?
C6 C23 1.574(15) . ?
C7 C8 1.534(3) . ?
C7 C7 1.535(5) 2_666 ?
C7 H7 1.0000 . ?
C8 C9 1.546(3) . ?
C8 H8A 0.9900 . ?
C8 H8B 0.9900 . ?
C9 C5 1.529(3) 2_666 ?
C9 C11 1.534(3) . ?
C9 C10 1.536(3) . ?
C9 C24 1.622(13) . ?
C10 H10A 0.9800 . ?
C10 H10B 0.9800 . ?
C10 H10C 0.9800 . ?
C11 H11A 0.9800 . ?
C11 H11B 0.9800 . ?
C11 H11C 0.9800 . ?
C12 C13 1.532(3) . ?
C12 C20 1.549(3) . ?
C12 H12A 0.9900 . ?
C12 H12B 0.9900 . ?
C13 C13 1.526(5) 2_656 ?
C13 C14 1.527(3) . ?
C13 H13 1.0000 . ?
C14 C15 1.403(3) . ?
C14 C19 1.411(3) . ?
C14 C25 1.576(14) . ?
C15 C16 1.376(3) . ?
C15 H15 0.9500 . ?
C16 C17 1.380(3) . ?
C16 H16 0.9500 . ?
C17 C18 1.390(3) . ?
C17 H17 0.9500 . ?
C18 C19 1.399(3) . ?
C18 H18 0.9500 . ?
C19 C20 1.525(3) 2_656 ?
C20 C21 1.522(3) . ?
C20 C19 1.525(3) 2_656 ?
C20 C22 1.537(3) . ?
C20 C26 1.553(13) . ?
C21 H21A 0.9800 . ?
C21 H21B 0.9800 . ?
C21 H21C 0.9800 . ?
C22 H22A 0.9800 . ?
C22 H22B 0.9800 . ?
C22 H22C 0.9800 . ?
C23 C23 1.48(3) 2_666 ?
C23 C24 1.52(2) . ?
C25 C26 1.510(19) . ?
C25 C25 1.52(3) 2_656 ?
